data_1525687
loop_
_publ_author_name
'Blake, N.P.'
'Stucky, G.D.'
'Latturner, S.'
'Bryan, D.'
'Mollnitz, L.'
'Metiu, H.'

_publ_section_title
;
 Structure and stability of the clathrates Ba8 Ga16 Ge30, Sr8 Ga16 Ge30,
 Ba8 Ga16 Si30, and Ba8 In16 Sn30
;
_journal_name_full 'Journal of Chemical Physics'
_journal_page_first 10063
_journal_page_last 10074
_journal_volume 114
_journal_year 2001
_chemical_formula_sum 'Ga16 Ge30 Sr8'
_chemical_name_systematic 'Sr8 Ga16 Ge30'
_space_group_IT_number 223
_symmetry_space_group_name_Hall '-P 4n 2 3'
_symmetry_space_group_name_H-M 'P m -3 n'
_cell_angle_alpha 90
_cell_angle_beta 90
_cell_angle_gamma 90
_cell_formula_units_Z 1
_cell_length_a 10.7418
_cell_length_b 10.7418
_cell_length_c 10.7418
_cell_volume 1239.456
_citation_journal_id_ASTM JCPSA6
_cod_data_source_file Blake_JCPSA6_2001_1365.cif
_cod_data_source_block Ga16Ge30Sr8
_cod_database_code 1525687

loop_
_symmetry_equiv_pos_as_xyz
x,y,z
-y+1/2,x+1/2,z+1/2
-x,-y,z
y+1/2,-x+1/2,z+1/2
x,-y,-z
y+1/2,x+1/2,-z+1/2
-x,y,-z
-y+1/2,-x+1/2,-z+1/2
z,x,y
-x+1/2,z+1/2,y+1/2
-z,-x,y
x+1/2,-z+1/2,y+1/2
z,-x,-y
x+1/2,z+1/2,-y+1/2
-z,x,-y
-x+1/2,-z+1/2,-y+1/2
y,z,x
y,-z,-x
z+1/2,y+1/2,-x+1/2
-y,z,-x
-z+1/2,-y+1/2,-x+1/2
-y,-z,x
z+1/2,-y+1/2,x+1/2
-z+1/2,y+1/2,x+1/2
-x,-y,-z
y-1/2,-x-1/2,-z-1/2
x,y,-z
-y-1/2,x-1/2,-z-1/2
-x,y,z
-y-1/2,-x-1/2,z-1/2
x,-y,z
y-1/2,x-1/2,z-1/2
-z,-x,-y
x-1/2,-z-1/2,-y-1/2
z,x,-y
-x-1/2,z-1/2,-y-1/2
-z,x,y
-x-1/2,-z-1/2,y-1/2
z,-x,y
x-1/2,z-1/2,y-1/2
-y,-z,-x
-y,z,x
-z-1/2,-y-1/2,x-1/2
y,-z,x
z-1/2,y-1/2,x-1/2
y,z,-x
-z-1/2,y-1/2,-x-1/2
z-1/2,-y-1/2,-x-1/2

loop_
_atom_site_label
_atom_site_type_symbol
_atom_site_fract_x
_atom_site_fract_y
_atom_site_fract_z
_atom_site_occupancy
_atom_site_U_iso_or_equiv
Ge2 Ge 0.1841 0.1841 0.1841 0.9375 0.0
Ge1 Ge 0 0.3092 0.1172 0.5 0.0
Ge3 Ge 0.25 0 0.5 0.5 0.0
Ga3 Ga 0.25 0 0.5 0.5 0.0
Ga2 Ga 0.1841 0.1841 0.1841 0.0625 0.0
Sr2 Sr 0.25 0.4765 0.9765 0.25 0.0
Sr1 Sr 0 0 0 1 0.0
Ga1 Ga 0 0.3092 0.1172 0.5 0.0
